data_4337022
loop_
_publ_author_name
'Lidija Andro\<s'
'Marijana Juri\'c'
'Jasminka Popovi\'c'
'Ana \<Santi\'c'
'Predrag Lazi\'c'
'Metka Ben\<cina'
'Matjaz Valant'
'Nevenka Brni\<cevi\'c'
'Pavica Planini\'c'

_publ_section_title
;
 Ba4Ta2O9 Oxide Prepared from an Oxalate-Based Molecular
 Precursor-Characterization and Properties
;
_journal_name_full 'Inorganic Chemistry'
_journal_page_first 14299
_journal_page_last 14308
_journal_paper_doi 10.1021/ic402276e
_journal_volume 52
_journal_year 2013
_chemical_compound_source 'synthesis as described'
_chemical_formula_moiety 'C8 H13 Ba2 O23 Ta1'
_chemical_formula_sum 'C8 H13 Ba2 O23 Ta'
_chemical_formula_weight 932.81
_chemical_name_systematic
;
 ?
;
_space_group_IT_number 62
_symmetry_cell_setting orthorhombic
_symmetry_Int_Tables_number 62
_symmetry_space_group_name_Hall '-P 2ac 2n'
_symmetry_space_group_name_H-M 'P n m a'
_atom_sites_solution_hydrogens geom
_atom_sites_solution_primary direct
_atom_sites_solution_secondary difmap
_audit_creation_date 2013-02-25T10:40:24-00:00
_audit_creation_method 'WinGX routine CIF_UPDATE'
_cell_angle_alpha 90
_cell_angle_beta 90
_cell_angle_gamma 90
_cell_formula_units_Z 4
_cell_length_a 16.5494(3)
_cell_length_b 11.6163(2)
_cell_length_c 10.5414(2)
_cell_measurement_reflns_used 0
_cell_measurement_temperature 293(2)
_cell_measurement_theta_max 0
_cell_measurement_theta_min 0
_cell_measurement_wavelength 0.71073
_cell_volume 2026.51(6)
_computing_molecular_graphics 'Ortep-3 for Windows (Farrugia, 1997)'
_computing_publication_material 'WinGX publication routines (Farrugia, 1999)'
_computing_structure_refinement 'SHELXL-97 (Sheldrick, 1997)'
_computing_structure_solution 'SHELXS-97 (Sheldrick, 1990)'
_diffrn_ambient_temperature 293(2)
_diffrn_measured_fraction_theta_full 0.989
_diffrn_measured_fraction_theta_max 0.919
_diffrn_radiation_monochromator graphite
_diffrn_radiation_probe x-ray
_diffrn_radiation_type MoK\a
_diffrn_radiation_wavelength 0.71073
_diffrn_reflns_av_R_equivalents 0.0191
_diffrn_reflns_av_unetI/netI 0.0187
_diffrn_reflns_limit_h_max 24
_diffrn_reflns_limit_h_min -7
_diffrn_reflns_limit_k_max 16
_diffrn_reflns_limit_k_min -17
_diffrn_reflns_limit_l_max 15
_diffrn_reflns_limit_l_min -13
_diffrn_reflns_number 10431
_diffrn_reflns_theta_full 25.24
_diffrn_reflns_theta_max 32.5
_diffrn_reflns_theta_min 4.19
_exptl_absorpt_coefficient_mu 9.346
_exptl_absorpt_correction_T_max 1
_exptl_absorpt_correction_T_min 0.2802
_exptl_absorpt_correction_type multi-scan
_exptl_absorpt_process_details
;
        CrysAlisPro, Oxford Diffraction Ltd.,
        Version 1.171.33.55 (release 05-01-2010 CrysAlis171 .NET)
        (compiled Jan  5 2010,16:28:46)
        empirical absorption correction using spherical harmonics,
 implemented in SCALE3 ABSPACK scaling algorithm.
;
_exptl_crystal_colour colourless
_exptl_crystal_density_diffrn 3.057
_exptl_crystal_description stick
_exptl_crystal_F_000 1720
_exptl_crystal_size_max 0.9
_exptl_crystal_size_mid 0.8
_exptl_crystal_size_min 0.56
_refine_diff_density_max 1.295
_refine_diff_density_min -1.562
_refine_diff_density_rms 0.199
_refine_ls_extinction_method none
_refine_ls_goodness_of_fit_ref 1.294
_refine_ls_hydrogen_treatment mixed
_refine_ls_matrix_type full
_refine_ls_number_parameters 202
_refine_ls_number_reflns 3517
_refine_ls_number_restraints 13
_refine_ls_restrained_S_all 1.292
_refine_ls_R_factor_all 0.0317
_refine_ls_R_factor_gt 0.0289
_refine_ls_shift/su_max 0
_refine_ls_shift/su_mean 0
_refine_ls_structure_factor_coef Fsqd
_refine_ls_weighting_details 'calc w=1/[\s^2^(Fo^2^)+(0.0115P)^2^+15.3030P] where P=(Fo^2^+2Fc^2^)/3'
_refine_ls_weighting_scheme calc
_refine_ls_wR_factor_gt 0.0654
_refine_ls_wR_factor_ref 0.066
_reflns_number_gt 3299
_reflns_number_total 3517
_reflns_threshold_expression >2sigma(I)
_cod_data_source_file ic402276e_si_002.cif
_cod_data_source_block Ba-Ta-ox
_cod_database_code 4337022

loop_
_symmetry_equiv_pos_as_xyz
'x, y, z'
'-x+1/2, -y, z+1/2'
'x+1/2, -y+1/2, -z+1/2'
'-x, y+1/2, -z'
'-x, -y, -z'
'x-1/2, y, -z-1/2'
'-x-1/2, y-1/2, z-1/2'
'x, -y-1/2, z'

loop_
_atom_site_label
_atom_site_type_symbol
_atom_site_fract_x
_atom_site_fract_y
_atom_site_fract_z
_atom_site_U_iso_or_equiv
_atom_site_adp_type
_atom_site_occupancy
_atom_site_symmetry_multiplicity
_atom_site_calc_flag
_atom_site_refinement_flags
C1 C 0.2263(4) 0.25 0.4069(6) 0.0149(10) Uani 1 2 d S
C2 C 0.1386(4) 0.25 0.3576(6) 0.0184(11) Uani 1 2 d S
C3 C 0.3879(3) 0.0088(4) 0.1309(4) 0.0186(8) Uani 1 1 d .
C4 C 0.0285(3) 0.0343(4) 0.6700(4) 0.0189(8) Uani 1 1 d .
C5 C 0.5424(3) 0.0258(4) 0.5141(4) 0.0208(9) Uani 1 1 d .
O1 O 0.2327(3) 0.25 0.5291(4) 0.0158(8) Uani 1 2 d S
O2 O 0.0846(3) 0.25 0.4437(4) 0.0174(8) Uani 1 2 d S
O3 O 0.2823(3) 0.25 0.3319(5) 0.0267(11) Uani 1 2 d S
O4 O 0.1260(3) 0.25 0.2435(5) 0.0264(10) Uani 1 2 d S
O5 O 0.1604(2) 0.0753(3) 0.6032(3) 0.0213(7) Uani 1 1 d .
O6 O 0.0255(2) 0.1460(3) 0.6793(3) 0.0209(7) Uani 1 1 d .
O7 O 0.3711(2) 0.1110(3) 0.1273(4) 0.0266(7) Uani 1 1 d .
O8 O 0.5268(2) 0.0319(3) 0.1893(5) 0.0340(9) Uani 1 1 d .
O9 O 0.5620(2) 0.1193(3) 0.4694(4) 0.0265(7) Uani 1 1 d .
O10 O 0.4134(2) 0.0371(4) 0.4139(4) 0.0349(10) Uani 1 1 d D
O11 O 0.1726(3) 0.25 -0.2101(5) 0.0225(10) Uani 1 2 d S
O12 O 0.2357(2) 0.0297(4) -0.0732(4) 0.0312(8) Uani 1 1 d D
O13 O 0.3213(4) 0.0194(10) 0.7049(7) 0.108(3) Uani 1 1 d D
O14 O 0.3547(5) 0.25 -0.1267(10) 0.060(2) Uani 1 2 d SD
O15 O 0.4112(6) 0.25 0.5842(8) 0.077(3) Uani 1 2 d SD
Ba1 Ba 0.45982(2) 0.25 0.31070(4) 0.01688(8) Uani 1 2 d S
Ba2 Ba 0.22516(3) 0.25 0.04125(4) 0.02494(9) Uani 1 2 d S
Ta1 Ta 0.126075(14) 0.25 0.64104(2) 0.01217(6) Uani 1 2 d S
H10 H 0.366(4) 0.021(17) 0.429(19) 0.07(6) Uiso 0.5 1 d PD
H12A H 0.185(3) 0.020(13) -0.085(17) 0.20(8) Uiso 1 1 d D
H13B H 0.370(2) 0.015(10) 0.732(8) 0.10(4) Uiso 1 1 d D
H13A H 0.285(4) 0.029(11) 0.762(7) 0.10(4) Uiso 1 1 d D
H14A H 0.338(9) 0.25 -0.203(6) 0.25(16) Uiso 1 2 d SD
H14B H 0.404(3) 0.25 -0.108(13) 0.08(5) Uiso 1 2 d SD
H15A H 0.3595(14) 0.25 0.590(14) 0.117 Uiso 1 2 d SD
H15B H 0.442(7) 0.25 0.649(9) 0.117 Uiso 1 2 d SD
H12B H 0.265(5) -0.016(8) -0.032(9) 0.10(4) Uiso 1 1 d D

loop_
_atom_site_aniso_label
_atom_site_aniso_U_11
_atom_site_aniso_U_22
_atom_site_aniso_U_33
_atom_site_aniso_U_23
_atom_site_aniso_U_13
_atom_site_aniso_U_12
C1 0.012(2) 0.016(2) 0.016(3) 0 0.001(2) 0
C2 0.018(3) 0.019(3) 0.018(3) 0 0.001(2) 0
C3 0.023(2) 0.0145(17) 0.0186(19) -0.0013(15) -0.0027(16) 0.0001(15)
C4 0.021(2) 0.0124(17) 0.024(2) 0.0015(15) 0.0027(17) -0.0007(15)
C5 0.019(2) 0.023(2) 0.020(2) 0.0064(17) -0.0010(17) -0.0013(17)
O1 0.0146(19) 0.0167(19) 0.016(2) 0 0.0017(16) 0
O2 0.0124(19) 0.023(2) 0.017(2) 0 0.0024(16) 0
O3 0.021(2) 0.033(3) 0.026(2) 0 0.010(2) 0
O4 0.028(3) 0.035(3) 0.016(2) 0 -0.001(2) 0
O5 0.0192(15) 0.0146(14) 0.0300(17) 0.0002(12) 0.0091(13) 0.0002(12)
O6 0.0182(15) 0.0117(13) 0.0329(18) 0.0014(12) 0.0072(13) 0.0002(11)
O7 0.0328(19) 0.0143(14) 0.0326(18) -0.0011(13) -0.0098(16) 0.0047(13)
O8 0.0244(18) 0.0173(16) 0.060(3) -0.0005(17) -0.0108(19) -0.0054(14)
O9 0.0243(17) 0.0228(16) 0.0325(19) 0.0113(14) -0.0039(15) -0.0040(14)
O10 0.0250(19) 0.034(2) 0.045(2) 0.0265(19) -0.0124(18) -0.0071(16)
O11 0.026(2) 0.024(2) 0.017(2) 0 -0.0037(19) 0
O12 0.0228(18) 0.0308(19) 0.040(2) 0.0006(17) -0.0078(17) 0.0014(16)
O13 0.049(4) 0.214(10) 0.060(4) 0.005(5) 0.000(3) 0.069(5)
O14 0.028(3) 0.087(6) 0.066(5) 0 0.019(4) 0
O15 0.049(5) 0.135(9) 0.047(5) 0 0.000(4) 0
Ba1 0.01576(16) 0.01419(15) 0.02069(17) 0 -0.00441(13) 0
Ba2 0.01909(18) 0.0388(2) 0.01694(17) 0 0.00099(14) 0
Ta1 0.01250(10) 0.01125(9) 0.01277(10) 0 0.00098(8) 0

loop_
_atom_type_symbol
_atom_type_description
_atom_type_scat_dispersion_real
_atom_type_scat_dispersion_imag
_atom_type_scat_source
C C 0.0033 0.0016 'International Tables Vol C Tables 4.2.6.8 and 6.1.1.4'
H H 0 0 'International Tables Vol C Tables 4.2.6.8 and 6.1.1.4'
O O 0.0106 0.006 'International Tables Vol C Tables 4.2.6.8 and 6.1.1.4'
Ba Ba -0.3244 2.2819 'International Tables Vol C Tables 4.2.6.8 and 6.1.1.4'
Ta Ta -0.7052 6.5227 'International Tables Vol C Tables 4.2.6.8 and 6.1.1.4'

loop_
_geom_angle_atom_site_label_1
_geom_angle_atom_site_label_2
_geom_angle_atom_site_label_3
_geom_angle
_geom_angle_site_symmetry_1
_geom_angle_site_symmetry_3
O3 C1 O1 125.8(6) . .
O3 C1 C2 119.8(6) . .
O1 C1 C2 114.3(5) . .
O4 C2 O2 125.5(6) . .
O4 C2 C1 119.6(6) . .
O2 C2 C1 114.9(5) . .
O7 C3 O5 125.9(4) . 2_554
O7 C3 C4 122.2(4) . 2_554
O5 C3 C4 111.9(4) 2_554 2_554
O8 C4 O6 126.1(4) 2 .
O8 C4 C3 121.4(4) 2 2
O6 C4 C3 112.5(4) . 2
O9 C5 O10 125.5(5) . 5_656
O9 C5 C5 120.4(5) . 5_656
O10 C5 C5 114.1(5) 5_656 5_656
C1 O1 Ta1 119.1(4) . .
C2 O2 Ta1 117.1(4) . .
C1 O3 Ba1 143.9(5) . .
C1 O3 Ba2 113.3(4) . .
Ba1 O3 Ba2 102.82(15) . .
C2 O4 Ba2 132.5(5) . .
C2 O4 Ba1 111.6(4) . 6_556
Ba2 O4 Ba1 115.88(18) . 6_556
C3 O5 Ta1 120.5(3) 2 .
C4 O6 Ta1 121.9(3) . .
C3 O7 Ba1 113.8(3) . .
C3 O7 Ba2 134.9(3) . .
Ba1 O7 Ba2 107.67(11) . .
C4 O8 Ba1 108.8(3) 2_554 .
C5 O9 Ba1 123.0(3) . .
C5 O9 Ba2 132.7(3) . 6_656
Ba1 O9 Ba2 103.69(11) . 6_656
C5 O10 Ba1 125.1(3) 5_656 .
Ta1 O11 Ba2 172.0(3) 1_554 .
O4 Ba1 O10 110.29(9) 6_656 8_565
O4 Ba1 O10 110.29(9) 6_656 .
O10 Ba1 O10 123.4(2) 8_565 .
O4 Ba1 O9 62.22(11) 6_656 8_565
O10 Ba1 O9 57.36(10) 8_565 8_565
O10 Ba1 O9 114.08(12) . 8_565
O4 Ba1 O9 62.22(11) 6_656 .
O10 Ba1 O9 114.08(12) 8_565 .
O10 Ba1 O9 57.36(10) . .
O9 Ba1 O9 65.11(15) 8_565 .
O4 Ba1 O7 110.99(12) 6_656 8_565
O10 Ba1 O7 68.38(12) 8_565 8_565
O10 Ba1 O7 127.34(10) . 8_565
O9 Ba1 O7 113.39(10) 8_565 8_565
O9 Ba1 O7 173.14(11) . 8_565
O4 Ba1 O7 110.99(11) 6_656 .
O10 Ba1 O7 127.34(10) 8_565 .
O10 Ba1 O7 68.39(12) . .
O9 Ba1 O7 173.14(11) 8_565 .
O9 Ba1 O7 113.39(10) . .
O7 Ba1 O7 67.24(13) 8_565 .
O4 Ba1 O3 172.61(15) 6_656 .
O10 Ba1 O3 72.41(9) 8_565 .
O10 Ba1 O3 72.41(9) . .
O9 Ba1 O3 123.54(11) 8_565 .
O9 Ba1 O3 123.54(11) . .
O7 Ba1 O3 63.13(11) 8_565 .
O7 Ba1 O3 63.13(11) . .
O4 Ba1 O15 117.3(2) 6_656 .
O10 Ba1 O15 63.47(11) 8_565 .
O10 Ba1 O15 63.47(11) . .
O9 Ba1 O15 65.81(17) 8_565 .
O9 Ba1 O15 65.81(17) . .
O7 Ba1 O15 120.22(16) 8_565 .
O7 Ba1 O15 120.22(16) . .
O3 Ba1 O15 70.1(2) . .
O4 Ba1 O8 63.79(8) 6_656 .
O10 Ba1 O8 173.83(12) 8_565 .
O10 Ba1 O8 61.99(13) . .
O9 Ba1 O8 118.58(10) 8_565 .
O9 Ba1 O8 65.39(12) . .
O7 Ba1 O8 111.41(11) 8_565 .
O7 Ba1 O8 56.25(10) . .
O3 Ba1 O8 113.24(8) . .
O15 Ba1 O8 120.16(10) . .
O4 Ba1 O8 63.79(8) 6_656 8_565
O10 Ba1 O8 61.99(13) 8_565 8_565
O10 Ba1 O8 173.83(12) . 8_565
O9 Ba1 O8 65.39(12) 8_565 8_565
O9 Ba1 O8 118.58(10) . 8_565
O7 Ba1 O8 56.25(10) 8_565 8_565
O7 Ba1 O8 111.41(11) . 8_565
O3 Ba1 O8 113.24(8) . 8_565
O15 Ba1 O8 120.16(10) . 8_565
O8 Ba1 O8 112.48(16) . 8_565
O4 Ba1 Ba2 31.29(10) 6_656 6_656
O10 Ba1 Ba2 97.37(8) 8_565 6_656
O10 Ba1 Ba2 97.36(8) . 6_656
O9 Ba1 Ba2 40.26(7) 8_565 6_656
O9 Ba1 Ba2 40.26(7) . 6_656
O7 Ba1 Ba2 134.15(7) 8_565 6_656
O7 Ba1 Ba2 134.15(7) . 6_656
O3 Ba1 Ba2 156.10(11) . 6_656
O15 Ba1 Ba2 86.04(18) . 6_656
O8 Ba1 Ba2 78.33(7) . 6_656
O8 Ba1 Ba2 78.33(7) 8_565 6_656
O4 Ba2 O14 167.2(2) . .
O4 Ba2 O11 124.22(16) . .
O14 Ba2 O11 68.6(2) . .
O4 Ba2 O12 112.01(9) . .
O14 Ba2 O12 71.43(11) . .
O11 Ba2 O12 67.35(9) . .
O4 Ba2 O12 112.01(9) . 8_565
O14 Ba2 O12 71.43(11) . 8_565
O11 Ba2 O12 67.35(9) . 8_565
O12 Ba2 O12 129.06(18) . 8_565
O4 Ba2 O7 104.37(12) . 8_565
O14 Ba2 O7 65.03(19) . 8_565
O11 Ba2 O7 122.05(11) . 8_565
O12 Ba2 O7 123.84(11) . 8_565
O12 Ba2 O7 66.37(11) 8_565 8_565
O4 Ba2 O7 104.37(12) . .
O14 Ba2 O7 65.03(19) . .
O11 Ba2 O7 122.05(11) . .
O12 Ba2 O7 66.37(11) . .
O12 Ba2 O7 123.83(11) 8_565 .
O7 Ba2 O7 64.06(13) 8_565 .
O4 Ba2 O9 59.82(11) . 6_556
O14 Ba2 O9 130.43(18) . 6_556
O11 Ba2 O9 72.17(12) . 6_556
O12 Ba2 O9 66.16(11) . 6_556
O12 Ba2 O9 118.72(11) 8_565 6_556
O7 Ba2 O9 164.14(10) 8_565 6_556
O7 Ba2 O9 116.25(10) . 6_556
O4 Ba2 O9 59.82(11) . 3_455
O14 Ba2 O9 130.43(18) . 3_455
O11 Ba2 O9 72.17(12) . 3_455
O12 Ba2 O9 118.72(11) . 3_455
O12 Ba2 O9 66.16(11) 8_565 3_455
O7 Ba2 O9 116.25(10) 8_565 3_455
O7 Ba2 O9 164.14(10) . 3_455
O9 Ba2 O9 58.67(14) 6_556 3_455
O4 Ba2 O3 54.77(14) . .
O14 Ba2 O3 112.4(2) . .
O11 Ba2 O3 178.99(14) . .
O12 Ba2 O3 112.86(9) . .
O12 Ba2 O3 112.86(9) 8_565 .
O7 Ba2 O3 58.74(10) 8_565 .
O7 Ba2 O3 58.74(10) . .
O9 Ba2 O3 106.96(11) 6_556 .
O9 Ba2 O3 106.96(11) 3_455 .
O4 Ba2 Ba1 32.83(11) . 6_556
O14 Ba2 Ba1 160.0(2) . 6_556
O11 Ba2 Ba1 91.39(11) . 6_556
O12 Ba2 Ba1 101.57(8) . 6_556
O12 Ba2 Ba1 101.57(8) 8_565 6_556
O7 Ba2 Ba1 130.39(8) 8_565 6_556
O7 Ba2 Ba1 130.39(8) . 6_556
O9 Ba2 Ba1 36.04(6) 6_556 6_556
O9 Ba2 Ba1 36.05(6) 3_455 6_556
O3 Ba2 Ba1 87.60(9) . 6_556
O4 Ba2 Ba1 91.43(11) . .
O14 Ba2 Ba1 75.7(2) . .
O11 Ba2 Ba1 144.36(11) . .
O12 Ba2 Ba1 101.63(8) . .
O12 Ba2 Ba1 101.63(8) 8_565 .
O7 Ba2 Ba1 35.26(7) 8_565 .
O7 Ba2 Ba1 35.26(7) . .
O9 Ba2 Ba1 136.43(8) 6_556 .
O9 Ba2 Ba1 136.43(8) 3_455 .
O3 Ba2 Ba1 36.65(9) . .
Ba1 Ba2 Ba1 124.254(9) 6_556 .
O11 Ta1 O6 100.19(17) 1_556 .
O11 Ta1 O6 100.20(17) 1_556 8_565
O6 Ta1 O6 70.40(17) . 8_565
O11 Ta1 O1 97.6(2) 1_556 .
O6 Ta1 O1 140.10(11) . .
O6 Ta1 O1 140.10(11) 8_565 .
O11 Ta1 O5 92.89(11) 1_556 8_565
O6 Ta1 O5 142.34(12) . 8_565
O6 Ta1 O5 72.60(12) 8_565 8_565
O1 Ta1 O5 71.11(9) . 8_565
O11 Ta1 O5 92.89(11) 1_556 .
O6 Ta1 O5 72.60(12) . .
O6 Ta1 O5 142.35(12) 8_565 .
O1 Ta1 O5 71.11(9) . .
O5 Ta1 O5 142.20(17) 8_565 .
O11 Ta1 O2 172.1(2) 1_556 .
O6 Ta1 O2 86.20(14) . .
O6 Ta1 O2 86.20(14) 8_565 .
O1 Ta1 O2 74.50(17) . .
O5 Ta1 O2 84.62(10) 8_565 .
O5 Ta1 O2 84.62(10) . .

loop_
_geom_bond_atom_site_label_1
_geom_bond_atom_site_label_2
_geom_bond_distance
_geom_bond_site_symmetry_2
C1 O3 1.218(8) .
C1 O1 1.293(7) .
C1 C2 1.542(9) .
C2 O4 1.222(8) .
C2 O2 1.275(8) .
C3 O7 1.220(5) .
C3 O5 1.295(5) 2_554
C3 C4 1.528(6) 2_554
C4 O8 1.213(5) 2
C4 O6 1.302(5) .
C4 C3 1.528(6) 2
C5 O9 1.227(6) .
C5 O10 1.283(6) 5_656
C5 C5 1.556(9) 5_656
O1 Ta1 2.122(4) .
O2 Ta1 2.191(5) .
O3 Ba1 2.946(5) .
O3 Ba2 3.206(6) .
O4 Ba2 2.691(5) .
O4 Ba1 2.808(5) 6_556
O5 C3 1.295(5) 2
O5 Ta1 2.145(3) .
O6 Ta1 2.097(3) .
O7 Ba1 2.915(4) .
O7 Ba2 3.043(4) .
O8 C4 1.213(5) 2_554
O8 Ba1 3.047(4) .
O9 Ba1 2.823(4) .
O9 Ba2 3.100(4) 6_656
O10 C5 1.283(6) 5_656
O10 Ba1 2.809(4) .
O11 Ta1 1.748(5) 1_554
O11 Ba2 2.789(5) .
O12 Ba2 2.835(4) .
O14 Ba2 2.780(7) .
O15 Ba1 2.993(9) .
Ba1 O4 2.808(5) 6_656
Ba1 O10 2.809(4) 8_565
Ba1 O9 2.823(4) 8_565
Ba1 O7 2.915(4) 8_565
Ba1 O8 3.047(4) 8_565
Ba2 O12 2.835(4) 8_565
Ba2 O7 3.043(4) 8_565
Ba2 O9 3.100(4) 6_556
Ba2 O9 3.100(4) 3_455
Ta1 O11 1.748(5) 1_556
Ta1 O6 2.097(3) 8_565
Ta1 O5 2.145(3) 8_565
